data_6000278
loop_
_publ_author_name
'Chan, F. C.'
'Anwar, J.'
'Cernik, R.'
'Barnes, P.'
'Wilson, R. M.'

_publ_section_title
;
 Ab initio structure determination of sulfathiazole polymorph v from
 synchrotron X-ray powder diffraction data
;
_journal_issue 3
_journal_name_full 'Journal of Applied Crystallography'
_journal_page_first 436
_journal_page_last 441
_journal_paper_doi 10.1107/S0021889898017233
_journal_volume 32
_journal_year 1999
_chemical_formula_sum 'C9 H9 N3 O2 S'
_space_group_name_H-M_alt 'P 1 21/n 1'
_cell_angle_alpha 90.000
_cell_angle_beta 91.052
_cell_angle_gamma 90.000
_cell_length_a 14.3296
_cell_length_b 15.2733
_cell_length_c 10.4428
_cell_volume 2285.13
_cod_database_code 6000278

loop_
_atom_site_label
_atom_site_fract_x
_atom_site_fract_y
_atom_site_fract_z
? ? ? ?
